data_7239566
loop_
_publ_author_name
'Yin, Ping'
'Zhang, Jiaheng'
'He, Chunlin'
'Parrish, Damon A.'
'Shreeve, Jean'ne M.'

_publ_section_title
;
 Polynitro-substituted pyrazoles and triazoles as potential energetic
 materials and oxidizers
;
_journal_issue 9
_journal_name_full 'Journal of Materials Chemistry A'
_journal_page_first 3200
_journal_paper_doi 10.1039/c3ta15057g
_journal_volume 2
_journal_year 2014
_chemical_formula_moiety 'C3 H4 N6 O4'
_chemical_formula_sum 'C3 H4 N6 O4'
_chemical_formula_weight 188.12
_chemical_name_systematic
; 
 3,4-dinitro-1H-pyrazole-1,5-diamine 
;
_space_group_IT_number 61
_space_group_name_Hall '-P 2ac 2ab'
_space_group_name_H-M_alt 'P b c a'
_symmetry_cell_setting orthorhombic
_symmetry_space_group_name_H-M 'P b c a'
_atom_sites_solution_hydrogens geom
_atom_sites_solution_primary direct
_atom_sites_solution_secondary difmap
_audit_creation_date 2013-06-11
_audit_creation_method 'from SHELXTL CIF, local template and enCIFer'
_cell_angle_alpha 90.00
_cell_angle_beta 90.00
_cell_angle_gamma 90.00
_cell_formula_units_Z 8
_cell_length_a 12.7023(12)
_cell_length_b 8.0688(8)
_cell_length_c 13.0694(12)
_cell_measurement_temperature 150(2)
_cell_volume 1339.5(2)
_computing_cell_refinement 'Bruker APEX2 v2010.3-0 (Bruker, 2009)'
_computing_data_collection 'Bruker APEX2 v2010.3-0 (Bruker, 2009)'
_computing_data_reduction
;
Bruker SAINT v7.68A (Bruker, 2009), Bruker XPREP v2008/2 (Bruker, 2008)
;
_computing_molecular_graphics 'Bruker SHELXTL v2008/4 (Bruker, 2008)'
_computing_publication_material 'Bruker SHELXTL v2008/4 (Bruker, 2008)'
_computing_structure_refinement 'Bruker SHELXTL v2008/4 (Bruker, 2008)'
_computing_structure_solution 'Bruker SHELXTL v2008/4 (Bruker, 2008)'
_diffrn_ambient_temperature 150(2)
_diffrn_measured_fraction_theta_full 0.999
_diffrn_measured_fraction_theta_max 0.999
_diffrn_measurement_device_type 'Bruker SMART APEX II CCD'
_diffrn_measurement_method '\w scans'
_diffrn_radiation_monochromator graphite
_diffrn_radiation_source 'fine focus sealed tube'
_diffrn_radiation_type MoK\a
_diffrn_radiation_wavelength 0.71073
_diffrn_reflns_av_R_equivalents 0.0251
_diffrn_reflns_av_sigmaI/netI 0.0132
_diffrn_reflns_limit_h_max 15
_diffrn_reflns_limit_h_min -15
_diffrn_reflns_limit_k_max 10
_diffrn_reflns_limit_k_min -9
_diffrn_reflns_limit_l_max 16
_diffrn_reflns_limit_l_min -16
_diffrn_reflns_number 11756
_diffrn_reflns_theta_full 26.45
_diffrn_reflns_theta_max 26.45
_diffrn_reflns_theta_min 3.12
_exptl_absorpt_coefficient_mu 0.170
_exptl_absorpt_correction_T_max 0.9367
_exptl_absorpt_correction_T_min 0.9108
_exptl_absorpt_correction_type multi-scan
_exptl_absorpt_process_details 'SADABS v2008/1 (Bruker, 2008)'
_exptl_crystal_colour yellow
_exptl_crystal_density_diffrn 1.866
_exptl_crystal_density_method 'not measured'
_exptl_crystal_description block
_exptl_crystal_F_000 768
_exptl_crystal_size_max 0.56
_exptl_crystal_size_mid 0.52
_exptl_crystal_size_min 0.39
_refine_diff_density_max 0.370
_refine_diff_density_min -0.173
_refine_diff_density_rms 0.039
_refine_ls_extinction_coef 0.037(2)
_refine_ls_extinction_expression Fc^*^=kFc[1+0.001xFc^2^\l^3^/sin(2\q)]^-1/4^
_refine_ls_extinction_method SHELXL
_refine_ls_goodness_of_fit_ref 1.072
_refine_ls_hydrogen_treatment mixed
_refine_ls_matrix_type full
_refine_ls_number_parameters 131
_refine_ls_number_reflns 1379
_refine_ls_number_restraints 0
_refine_ls_restrained_S_all 1.072
_refine_ls_R_factor_all 0.0280
_refine_ls_R_factor_gt 0.0265
_refine_ls_shift/su_max 0.000
_refine_ls_shift/su_mean 0.000
_refine_ls_structure_factor_coef Fsqd
_refine_ls_weighting_details 'calc w=1/[\s^2^(Fo^2^)+(0.0359P)^2^+0.5097P] where P=(Fo^2^+2Fc^2^)/3'
_refine_ls_weighting_scheme calc
_refine_ls_wR_factor_gt 0.0689
_refine_ls_wR_factor_ref 0.0703
_reflns_number_gt 1296
_reflns_number_total 1379
_reflns_threshold_expression I>2\s(I)
_cod_data_source_file c3ta15057g.txt
_cod_data_source_block shrv242
_cod_depositor_comments
;
The following automatic conversions were performed:

data item '_symmetry_cell_setting' value 'Orthorhombic' was changed
to 'orthorhombic' in accordance with the
/home/saulius/struct/COD-crude-data/automatic-downloads/DataCite-retrospective/RSC/depositions/lib/dictionaries/cif_core.dic
dictionary named 'cif_core.dic' version 2.4.2 last updated on
2011-04-26.

Automatic conversion script
Id: cif_fix_values 6909 2019-04-08 15:41:33Z antanas 
;
_cod_original_sg_symbol_H-M Pbca
_cod_database_code 7239566

loop_
_symmetry_equiv_pos_as_xyz
'x, y, z'
'x+1/2, -y+1/2, -z'
'-x, y+1/2, -z+1/2'
'-x+1/2, -y, z+1/2'
'-x, -y, -z'
'-x-1/2, y-1/2, z'
'x, -y-1/2, z-1/2'
'x-1/2, y, -z-1/2'

loop_
_atom_site_label
_atom_site_type_symbol
_atom_site_fract_x
_atom_site_fract_y
_atom_site_fract_z
_atom_site_U_iso_or_equiv
_atom_site_adp_type
_atom_site_occupancy
_atom_site_symmetry_multiplicity
_atom_site_calc_flag
N1 N 0.16060(7) 0.20926(11) 0.43408(7) 0.0184(2) Uani 1 1 d
N2 N 0.08597(7) 0.14763(11) 0.49940(7) 0.0171(2) Uani 1 1 d
C3 C 0.14108(8) 0.06909(13) 0.56825(8) 0.0158(2) Uani 1 1 d
C4 C 0.25034(8) 0.07427(13) 0.54950(8) 0.0177(2) Uani 1 1 d
C5 C 0.26057(8) 0.17021(13) 0.46044(8) 0.0183(2) Uani 1 1 d
N6 N 0.13485(8) 0.30263(13) 0.34829(8) 0.0230(2) Uani 1 1 d
H6A H 0.1083(12) 0.232(2) 0.3028(12) 0.035 Uiso 1 1 d
H6B H 0.0846(12) 0.373(2) 0.3680(12) 0.035 Uiso 1 1 d
N7 N 0.08380(7) -0.01968(12) 0.64689(7) 0.0170(2) Uani 1 1 d
O8 O 0.00806(6) 0.05018(11) 0.68530(6) 0.0250(2) Uani 1 1 d
O9 O 0.11307(7) -0.15985(10) 0.66796(6) 0.0249(2) Uani 1 1 d
N10 N 0.33369(7) 0.01401(12) 0.60923(8) 0.0207(2) Uani 1 1 d
O11 O 0.31495(7) -0.03739(13) 0.69583(7) 0.0329(3) Uani 1 1 d
O12 O 0.42279(6) 0.01671(11) 0.57052(7) 0.0273(2) Uani 1 1 d
N13 N 0.34430(8) 0.22354(14) 0.40871(9) 0.0256(2) Uani 1 1 d
H13A H 0.4063(14) 0.200(2) 0.4294(13) 0.038 Uiso 1 1 d
H13B H 0.3334(13) 0.282(2) 0.3548(14) 0.038 Uiso 1 1 d

loop_
_atom_site_aniso_label
_atom_site_aniso_U_11
_atom_site_aniso_U_22
_atom_site_aniso_U_33
_atom_site_aniso_U_23
_atom_site_aniso_U_13
_atom_site_aniso_U_12
N1 0.0169(5) 0.0205(5) 0.0179(4) 0.0023(4) 0.0012(3) -0.0027(4)
N2 0.0160(5) 0.0178(5) 0.0176(4) -0.0004(4) 0.0018(3) -0.0021(3)
C3 0.0146(5) 0.0157(5) 0.0171(5) -0.0025(4) 0.0002(4) -0.0015(4)
C4 0.0136(5) 0.0196(5) 0.0198(5) -0.0028(4) 0.0005(4) -0.0014(4)
C5 0.0170(5) 0.0185(5) 0.0195(5) -0.0053(4) 0.0012(4) -0.0031(4)
N6 0.0274(5) 0.0220(5) 0.0197(5) 0.0048(4) 0.0004(4) -0.0004(4)
N7 0.0146(5) 0.0204(5) 0.0160(4) -0.0013(4) -0.0011(3) -0.0026(3)
O8 0.0190(4) 0.0341(5) 0.0217(4) -0.0018(3) 0.0055(3) 0.0019(3)
O9 0.0269(4) 0.0201(4) 0.0277(4) 0.0049(3) -0.0007(3) -0.0016(3)
N10 0.0155(4) 0.0212(5) 0.0254(5) -0.0022(4) -0.0025(4) -0.0007(4)
O11 0.0231(5) 0.0468(6) 0.0288(5) 0.0128(4) -0.0058(4) -0.0031(4)
O12 0.0131(4) 0.0336(5) 0.0351(5) -0.0061(4) 0.0008(3) 0.0017(3)
N13 0.0188(5) 0.0332(6) 0.0247(5) 0.0011(4) 0.0047(4) -0.0063(4)

loop_
_atom_type_symbol
_atom_type_description
_atom_type_scat_dispersion_real
_atom_type_scat_dispersion_imag
_atom_type_scat_source
C C 0.0033 0.0016 'International Tables Vol C Tables 4.2.6.8 and 6.1.1.4'
H H 0.0000 0.0000 'International Tables Vol C Tables 4.2.6.8 and 6.1.1.4'
N N 0.0061 0.0033 'International Tables Vol C Tables 4.2.6.8 and 6.1.1.4'
O O 0.0106 0.0060 'International Tables Vol C Tables 4.2.6.8 and 6.1.1.4'

loop_
_geom_angle_atom_site_label_1
_geom_angle_atom_site_label_2
_geom_angle_atom_site_label_3
_geom_angle
C5 N1 N2 113.98(9)
C5 N1 N6 123.54(9)
N2 N1 N6 122.47(9)
C3 N2 N1 103.59(8)
N2 C3 C4 113.20(10)
N2 C3 N7 117.40(9)
C4 C3 N7 129.22(10)
N10 C4 C5 125.65(10)
N10 C4 C3 129.50(10)
C5 C4 C3 104.57(9)
N13 C5 N1 123.03(11)
N13 C5 C4 132.30(11)
N1 C5 C4 104.64(9)
N1 N6 H6A 106.1(10)
N1 N6 H6B 106.4(10)
H6A N6 H6B 109.4(14)
O9 N7 O8 125.00(9)
O9 N7 C3 117.69(9)
O8 N7 C3 117.28(9)
O11 N10 O12 123.96(10)
O11 N10 C4 118.91(9)
O12 N10 C4 117.13(10)
C5 N13 H13A 120.3(11)
C5 N13 H13B 117.7(11)
H13A N13 H13B 122.0(16)

loop_
_geom_bond_atom_site_label_1
_geom_bond_atom_site_label_2
_geom_bond_distance
N1 C5 1.3529(14)
N1 N2 1.3693(12)
N1 N6 1.3899(13)
N2 C3 1.3043(14)
C3 C4 1.4100(15)
C3 N7 1.4487(14)
C4 N10 1.4024(14)
C4 C5 1.4039(16)
C5 N13 1.3318(15)
N6 H6A 0.892(17)
N6 H6B 0.893(17)
N7 O9 1.2219(13)
N7 O8 1.2229(12)
N10 O11 1.2287(13)
N10 O12 1.2399(13)
N13 H13A 0.854(18)
N13 H13B 0.858(19)

loop_
_geom_hbond_atom_site_label_D
_geom_hbond_atom_site_label_H
_geom_hbond_atom_site_label_A
_geom_hbond_distance_DH
_geom_hbond_distance_HA
_geom_hbond_distance_DA
_geom_hbond_angle_DHA
_geom_hbond_site_symmetry_A
N6 H6A O11 0.892(17) 2.316(17) 2.9928(14) 132.7(13) 4_554
N6 H6B O12 0.893(17) 2.379(17) 3.2414(14) 162.3(14) 2_456
N13 H13A O12 0.854(18) 2.374(17) 2.8725(16) 117.7(14) .

loop_
_geom_torsion_atom_site_label_1
_geom_torsion_atom_site_label_2
_geom_torsion_atom_site_label_3
_geom_torsion_atom_site_label_4
_geom_torsion
C5 N1 N2 C3 0.30(12)
N6 N1 N2 C3 179.95(10)
N1 N2 C3 C4 -1.07(12)
N1 N2 C3 N7 -176.61(9)
N2 C3 C4 N10 175.50(10)
N7 C3 C4 N10 -9.60(19)
N2 C3 C4 C5 1.42(12)
N7 C3 C4 C5 176.31(10)
N2 N1 C5 N13 -177.51(10)
N6 N1 C5 N13 2.84(17)
N2 N1 C5 C4 0.55(12)
N6 N1 C5 C4 -179.09(10)
N10 C4 C5 N13 2.3(2)
C3 C4 C5 N13 176.70(12)
N10 C4 C5 N1 -175.49(10)
C3 C4 C5 N1 -1.11(11)
N2 C3 N7 O9 134.87(10)
C4 C3 N7 O9 -39.84(16)
N2 C3 N7 O8 -43.33(13)
C4 C3 N7 O8 141.96(11)
C5 C4 N10 O11 164.66(11)
C3 C4 N10 O11 -8.29(17)
C5 C4 N10 O12 -15.13(16)
C3 C4 N10 O12 171.92(11)
